data_2101834
loop_
_publ_author_name
'Ferguson, George'

_publ_section_title
;
 Crystal Engineering Using Bisphenols. Chains, Ladders and Sheets
 Formed by the Adducts of 1,4-Diazabicyclo[2.2.2]octane with
 Bisphenols: Structures of Adducts with 4,4'-Isopropylidenediphenol
 (1/1), 4,4'-Oxodiphenol (1/1) and 4,4'-Thiodiphenol (1/1 and 2/1)
;
_journal_issue 3
_journal_name_full 'Acta Crystallographica Section B'
_journal_page_first 513
_journal_page_last 520
_journal_paper_doi 10.1107/S0108768196014036
_journal_volume 53
_journal_year 1997
_chemical_formula_moiety 'C12 H10 O2 S : C6 H12 N2'
_chemical_formula_sum 'C18 H22 N2 O2 S'
_chemical_formula_weight 330.44
_chemical_name_systematic
;
1,4-Diazabicyclo[2.2.2]octane- 4,4'-Thiodiphenol (1/1)
;
_space_group_IT_number 19
_symmetry_cell_setting orthorhombic
_symmetry_space_group_name_Hall 'P 2ac 2ab'
_symmetry_space_group_name_H-M 'P 21 21 21'
_cell_angle_alpha 90.00
_cell_angle_beta 90.00
_cell_angle_gamma 90.00
_cell_formula_units_Z 4
_cell_length_a 9.5785(11)
_cell_length_b 11.4525(13)
_cell_length_c 15.759(2)
_cell_measurement_reflns_used 25
_cell_measurement_temperature 294.0(10)
_cell_measurement_theta_max 12.02
_cell_measurement_theta_min 6.30
_cell_volume 1728.7(4)
_computing_cell_refinement 'SET4 and CELDIM (Enraf-Nonius, 1992)'
_computing_data_collection 'CAD4 (Enraf-Nonius, 1992)'
_computing_data_reduction 'DATRD2 in NRCVAX94 (Gabe, Le Page, Charland, Lee & White, 1989)'
_computing_molecular_graphics 'NRCVAX94, PLATON (Spek, 1995a) and PLUTON (Spek 1995b)'
_computing_publication_material 'NRCVAX94, SHELXL93  and WordPerfect macro PREPCIF'
_computing_structure_refinement 'NRCVAX94 and SHELXL93 (Sheldrick, 1993)'
_computing_structure_solution 'SHELXS86 (Sheldrick, 1986)'
_diffrn_ambient_temperature 294.0(10)
_diffrn_measurement_device 'Enraf-Nonius CAD-4'
_diffrn_measurement_method \q/2\q
_diffrn_radiation_monochromator graphite
_diffrn_radiation_source 'X-ray tube'
_diffrn_radiation_type 'Molybdenum K\a'
_diffrn_radiation_wavelength 0.7107
_diffrn_reflns_av_R_equivalents 0.045
_diffrn_reflns_av_sigmaI/netI 0.0991
_diffrn_reflns_limit_h_max 11
_diffrn_reflns_limit_h_min -11
_diffrn_reflns_limit_k_max 13
_diffrn_reflns_limit_k_min -13
_diffrn_reflns_limit_l_max 18
_diffrn_reflns_limit_l_min -18
_diffrn_reflns_number 3018
_diffrn_reflns_theta_max 25
_diffrn_reflns_theta_min 2
_diffrn_standards_decay_% 6.0
_diffrn_standards_interval_time 120
_diffrn_standards_number 3
_exptl_absorpt_coefficient_mu 0.198
_exptl_absorpt_correction_T_max 1.0
_exptl_absorpt_correction_T_min 1.0
_exptl_absorpt_correction_type none
_exptl_crystal_colour colorless
_exptl_crystal_density_diffrn 1.270
_exptl_crystal_density_meas ?
_exptl_crystal_description 'block cut from a larger fragment'
_exptl_crystal_F_000 704
_exptl_crystal_size_max 0.43
_exptl_crystal_size_mid 0.43
_exptl_crystal_size_min 0.35
_refine_diff_density_max 0.252
_refine_diff_density_min -0.266
_refine_ls_abs_structure_details 'Flack H D (1983), Acta Cryst. A39, 876-881'
_refine_ls_abs_structure_Flack -0.1(2)
_refine_ls_extinction_method none
_refine_ls_goodness_of_fit_all 0.973
_refine_ls_goodness_of_fit_obs 1.262
_refine_ls_hydrogen_treatment 'riding (C-H 0.93 and 0.97, O-H 0.82\%A)'
_refine_ls_matrix_type full
_refine_ls_number_parameters 228
_refine_ls_number_reflns 2710
_refine_ls_number_restraints 186
_refine_ls_restrained_S_all 0.957
_refine_ls_restrained_S_obs 1.197
_refine_ls_R_factor_all 0.1407
_refine_ls_R_factor_obs 0.0724
_refine_ls_shift/esd_max 0.014
_refine_ls_shift/esd_mean 0.002
_refine_ls_structure_factor_coef Fsqd
_refine_ls_weighting_details 'w=1/[\s^2^(Fo^2^)+(0.0779P)^2^] where P=(Fo^2^+2Fc^2^)/3'
_refine_ls_weighting_scheme calc
_refine_ls_wR_factor_all 0.1762
_refine_ls_wR_factor_obs 0.1531
_reflns_number_observed 1324
_reflns_number_total 2710
_reflns_observed_criterion >2\s(I)
_cod_data_source_file ab0360.cif
_cod_data_source_block 3
_cod_depositor_comments
;
The following automatic conversions were performed:

'_refine_ls_weighting_scheme' value 'calc
w=1/[\s^2^(Fo^2^)+(0.0779P)^2^] where P=(Fo^2^+2Fc^2^)/3' was changed
to 'calc'. New tag '_refine_ls_weighting_details' was created. The
value of the new tag was set to 'w=1/[\s^2^(Fo^2^)+(0.0779P)^2^]
where P=(Fo^2^+2Fc^2^)/3'.

Automatic conversion script
Id: cif_fix_values 3143 2015-03-26 13:38:13Z robertas 
;
_cod_original_cell_volume 1728.7(3)
_cod_database_code 2101834
_cod_database_fobs_code 2101834

loop_
_symmetry_equiv_pos_as_xyz
'x, y, z'
'x+1/2, -y+1/2, -z'
'-x, y+1/2, -z+1/2'
'-x+1/2, -y, z+1/2'

loop_
_atom_site_aniso_label
_atom_site_aniso_U_11
_atom_site_aniso_U_22
_atom_site_aniso_U_33
_atom_site_aniso_U_12
_atom_site_aniso_U_13
_atom_site_aniso_U_23
S1 0.0876(14) 0.0920(12) 0.0727(10) 0.0415(12) 0.0131(11) 0.0112(10)
O1 0.067(3) 0.158(4) 0.045(2) 0.008(3) 0.002(3) -0.003(3)
O2 0.100(4) 0.104(3) 0.055(3) -0.046(3) -0.019(3) 0.011(3)
C11 0.061(4) 0.058(4) 0.048(3) 0.000(4) -0.006(3) -0.008(3)
C12 0.063(4) 0.065(4) 0.051(3) 0.008(4) -0.005(4) 0.010(3)
C13 0.060(4) 0.072(4) 0.057(4) 0.020(4) -0.011(4) 0.000(4)
C14 0.044(4) 0.071(4) 0.048(4) -0.010(4) -0.011(3) -0.005(3)
C15 0.100(6) 0.078(5) 0.045(3) 0.004(5) 0.000(4) 0.004(3)
C16 0.080(5) 0.081(5) 0.054(4) 0.005(5) -0.005(4) 0.000(4)
C21 0.049(4) 0.071(4) 0.060(4) 0.010(4) 0.019(4) 0.005(3)
C22 0.062(4) 0.112(6) 0.051(4) -0.016(5) -0.008(3) -0.006(4)
C23 0.064(5) 0.118(6) 0.057(4) -0.040(5) -0.003(4) 0.016(4)
C24 0.071(4) 0.072(4) 0.044(3) -0.015(4) -0.002(4) 0.009(4)
C25 0.052(4) 0.078(4) 0.041(3) -0.009(4) 0.006(3) -0.006(3)
C26 0.064(4) 0.059(4) 0.071(4) -0.013(4) 0.007(4) -0.008(4)
N1 0.060(3) 0.060(3) 0.045(2) -0.003(3) 0.001(3) 0.006(2)
N2 0.061(3) 0.064(3) 0.047(3) -0.022(3) -0.003(3) 0.005(3)
C1A 0.093(5) 0.130(4) 0.054(3) 0.026(5) 0.006(4) 0.002(4)
C2A 0.054(4) 0.126(5) 0.069(4) -0.012(5) -0.005(4) -0.021(5)
C3A 0.095(5) 0.135(5) 0.061(3) -0.026(5) 0.002(5) 0.011(5)
C4A 0.089(4) 0.134(4) 0.055(3) 0.023(4) 0.004(4) 0.003(4)
C5A 0.049(4) 0.124(5) 0.068(4) -0.003(5) -0.003(4) -0.020(5)
C6A 0.090(5) 0.132(5) 0.061(3) -0.022(4) 0.000(4) 0.007(4)
C1B 0.093(5) 0.130(4) 0.054(3) 0.026(5) 0.006(4) 0.002(4)
C2B 0.054(4) 0.126(5) 0.069(4) -0.012(5) -0.005(4) -0.021(5)
C3B 0.095(5) 0.135(5) 0.061(3) -0.026(5) 0.002(5) 0.011(5)
C4B 0.089(4) 0.134(4) 0.055(3) 0.023(4) 0.004(4) 0.003(4)
C5B 0.049(4) 0.124(5) 0.068(4) -0.003(5) -0.003(4) -0.020(5)
C6B 0.090(5) 0.132(5) 0.061(3) -0.022(4) 0.000(4) 0.007(4)

loop_
_atom_site_label
_atom_site_fract_x
_atom_site_fract_y
_atom_site_fract_z
_atom_site_U_iso_or_equiv
_atom_site_thermal_displace_type
_atom_site_calc_flag
_atom_site_refinement_flags
_atom_site_occupancy
_atom_site_disorder_group
_atom_site_type_symbol
S1 0.3316(2) 0.5240(2) 0.34696(11) 0.0841(7) Uani d . 1 . S
O1 0.7419(5) 0.3702(5) 0.0875(2) 0.090(2) Uani d . 1 . O
O2 0.4282(5) 0.2285(4) 0.6477(3) 0.086(2) Uani d . 1 . O
C11 0.4509(6) 0.4713(5) 0.2699(3) 0.056(2) Uani d . 1 . C
C12 0.5463(7) 0.3840(5) 0.2846(4) 0.060(2) Uani d . 1 . C
C13 0.6410(7) 0.3509(5) 0.2227(4) 0.063(2) Uani d . 1 . C
C14 0.6396(6) 0.4043(5) 0.1446(4) 0.054(2) Uani d . 1 . C
C15 0.5428(8) 0.4882(6) 0.1292(4) 0.074(2) Uani d . 1 . C
C16 0.4483(7) 0.5226(6) 0.1905(4) 0.072(2) Uani d . 1 . C
C21 0.3641(7) 0.4350(5) 0.4365(4) 0.060(2) Uani d . 1 . C
C22 0.2813(7) 0.3415(6) 0.4535(4) 0.075(2) Uani d . 1 . C
C23 0.3012(7) 0.2742(6) 0.5245(4) 0.080(2) Uani d . 1 . C
C24 0.4079(7) 0.2983(5) 0.5803(4) 0.063(2) Uani d . 1 . C
C25 0.4931(6) 0.3934(5) 0.5636(3) 0.057(2) Uani d . 1 . C
C26 0.4694(7) 0.4612(5) 0.4933(4) 0.065(2) Uani d . 1 . C
N1 0.6693(5) 0.3530(4) -0.0747(3) 0.0550(12) Uani d D 1 . N
N2 0.5881(5) 0.3003(4) -0.2247(3) 0.0571(13) Uani d D 1 . N
C1A 0.6458(14) 0.4609(9) -0.1225(7) 0.092(2) Uani d PDU 0.50 1 C
C2A 0.7749(12) 0.2823(10) -0.1196(7) 0.083(2) Uani d PDU 0.50 1 C
C3A 0.5383(10) 0.2889(12) -0.0705(8) 0.097(2) Uani d PDU 0.50 1 C
C4A 0.5942(14) 0.4302(8) -0.2121(7) 0.093(2) Uani d PDU 0.50 1 C
C5A 0.7244(11) 0.2512(10) -0.2085(7) 0.080(2) Uani d PDU 0.50 1 C
C6A 0.4895(12) 0.2600(12) -0.1599(7) 0.095(2) Uani d PDU 0.50 1 C
C1B 0.5590(11) 0.4300(11) -0.1067(7) 0.092(2) Uani d PDU 0.50 2 C
C2B 0.7816(12) 0.3593(11) -0.1375(6) 0.083(2) Uani d PDU 0.50 2 C
C3B 0.6102(15) 0.2346(8) -0.0775(8) 0.097(2) Uani d PDU 0.50 2 C
C4B 0.5085(12) 0.3987(10) -0.1957(7) 0.093(2) Uani d PDU 0.50 2 C
C5B 0.7372(10) 0.3268(10) -0.2270(7) 0.080(2) Uani d PDU 0.50 2 C
C6B 0.5598(15) 0.2033(9) -0.1667(7) 0.095(2) Uani d PDU 0.50 2 C
H1 0.7175 0.3873 0.0392 0.135 Uiso calc R 1 . H
H2 0.4723 0.2640 0.6841 0.130 Uiso calc R 1 . H
H12 0.5472 0.3465 0.3369 0.072 Uiso calc R 1 . H
H13 0.7057 0.2923 0.2341 0.075 Uiso calc R 1 . H
H15 0.5399 0.5234 0.0761 0.089 Uiso calc R 1 . H
H16 0.3830 0.5803 0.1784 0.086 Uiso calc R 1 . H
H22 0.2097 0.3226 0.4161 0.090 Uiso calc R 1 . H
H23 0.2418 0.2117 0.5351 0.096 Uiso calc R 1 . H
H25 0.5663 0.4113 0.6001 0.068 Uiso calc R 1 . H
H26 0.5254 0.5261 0.4837 0.078 Uiso calc R 1 . H
H1A1 0.7319 0.5051 -0.1261 0.111 Uiso calc PR 0.50 1 H
H1A2 0.5767 0.5085 -0.0937 0.111 Uiso calc PR 0.50 1 H
H2A1 0.7929 0.2113 -0.0879 0.099 Uiso calc PR 0.50 1 H
H2A2 0.8615 0.3258 -0.1235 0.099 Uiso calc PR 0.50 1 H
H3A1 0.4683 0.3357 -0.0419 0.116 Uiso calc PR 0.50 1 H
H3A2 0.5513 0.2174 -0.0384 0.116 Uiso calc PR 0.50 1 H
H4A1 0.5021 0.4632 -0.2208 0.111 Uiso calc PR 0.50 1 H
H4A2 0.6567 0.4641 -0.2538 0.111 Uiso calc PR 0.50 1 H
H5A1 0.7902 0.2808 -0.2500 0.096 Uiso calc PR 0.50 1 H
H5A2 0.7202 0.1670 -0.2143 0.096 Uiso calc PR 0.50 1 H
H6A1 0.4779 0.1761 -0.1650 0.113 Uiso calc PR 0.50 1 H
H6A2 0.3994 0.2961 -0.1697 0.113 Uiso calc PR 0.50 1 H
H1B1 0.5936 0.5096 -0.1072 0.111 Uiso calc PR 0.50 2 H
H1B2 0.4803 0.4269 -0.0681 0.111 Uiso calc PR 0.50 2 H
H2B1 0.8564 0.3075 -0.1201 0.099 Uiso calc PR 0.50 2 H
H2B2 0.8185 0.4381 -0.1382 0.099 Uiso calc PR 0.50 2 H
H3B1 0.5326 0.2295 -0.0382 0.116 Uiso calc PR 0.50 2 H
H3B2 0.6806 0.1788 -0.0597 0.116 Uiso calc PR 0.50 2 H
H4B1 0.4099 0.3793 -0.1945 0.111 Uiso calc PR 0.50 2 H
H4B2 0.5216 0.4644 -0.2337 0.111 Uiso calc PR 0.50 2 H
H5B1 0.7550 0.3912 -0.2655 0.096 Uiso calc PR 0.50 2 H
H5B2 0.7893 0.2594 -0.2465 0.096 Uiso calc PR 0.50 2 H
H6B1 0.6075 0.1336 -0.1863 0.113 Uiso calc PR 0.50 2 H
H6B2 0.4604 0.1873 -0.1655 0.113 Uiso calc PR 0.50 2 H

loop_
_atom_type_symbol
_atom_type_description
_atom_type_scat_dispersion_real
_atom_type_scat_dispersion_imag
_atom_type_scat_source
C C 0.0033 0.0016 'International Tables Vol C Tables 4.2.6.8 and 6.1.1.4'
H H 0.0000 0.0000 'International Tables Vol C Tables 4.2.6.8 and 6.1.1.4'
N N 0.0061 0.0033 'International Tables Vol C Tables 4.2.6.8 and 6.1.1.4'
O O 0.0106 0.0060 'International Tables Vol C Tables 4.2.6.8 and 6.1.1.4'
S S 0.1246 0.1234 'International Tables Vol C Tables 4.2.6.8 and 6.1.1.4'

loop_
_geom_angle_atom_site_label_1
_geom_angle_atom_site_label_2
_geom_angle_atom_site_label_3
_geom_angle
C11 S1 C21 103.7(3)
S1 C11 C12 124.1(5)
S1 C11 C16 117.7(5)
C12 C11 C16 118.2(6)
C11 C12 C13 121.1(5)
C12 C13 C14 120.1(6)
O1 C14 C15 124.5(6)
O1 C14 C13 116.7(6)
C13 C14 C15 118.8(6)
C14 C15 C16 121.7(6)
C11 C16 C15 120.0(6)
S1 C21 C22 120.6(5)
S1 C21 C26 121.4(5)
C22 C21 C26 118.0(6)
C21 C22 C23 121.5(6)
C22 C23 C24 120.8(6)
O2 C24 C23 119.6(6)
O2 C24 C25 122.1(6)
C23 C24 C25 118.2(6)
C24 C25 C26 120.0(6)
C21 C26 C25 121.4(6)
C1A N1 C2A 108.8(7)
C1A N1 C3A 108.4(8)
C2A N1 C3A 109.6(8)
C4A N2 C5A 109.1(7)
C4A N2 C6A 104.2(8)
C5A N2 C6A 109.7(7)
N1 C1A C4A 109.2(8)
N1 C2A C5A 110.6(9)
N1 C3A C6A 109.4(9)
N2 C4A C1A 111.1(8)
N2 C5A C2A 111.0(9)
N2 C6A C3A 112.2(9)
C1B N1 C2B 105.5(7)
C1B N1 C3B 105.5(8)
C2B N1 C3B 108.0(7)
C4B N2 C5B 111.4(7)
C4B N2 C6B 107.4(7)
C5B N2 C6B 110.8(8)
N1 C1B C4B 113.8(9)
N1 C2B C5B 114.2(9)
N1 C3B C6B 111.4(9)
N2 C4B C1B 107.9(9)
N2 C5B C2B 107.5(9)
N2 C6B C3B 109.7(9)

loop_
_geom_bond_atom_site_label_1
_geom_bond_atom_site_label_2
_geom_bond_distance
S1 C11 1.773(6)
S1 C21 1.768(6)
O1 C14 1.386(7)
O2 C24 1.344(6)
C11 C12 1.374(7)
C11 C16 1.383(7)
C12 C13 1.385(8)
C13 C14 1.375(7)
C14 C15 1.357(8)
C15 C16 1.380(8)
C21 C22 1.359(8)
C21 C26 1.381(8)
C22 C23 1.372(8)
C23 C24 1.376(8)
C24 C25 1.387(7)
C25 C26 1.372(7)
N1 C1A 1.465(8)
N1 C2A 1.476(8)
N1 C3A 1.455(8)
N2 C4A 1.502(8)
N2 C5A 1.444(8)
N2 C6A 1.465(8)
C1A C4A 1.537(9)
C2A C5A 1.523(8)
C3A C6A 1.521(9)
N1 C1B 1.466(8)
N1 C2B 1.463(8)
N1 C3B 1.470(8)
N2 C4B 1.435(8)
N2 C5B 1.461(8)
N2 C6B 1.464(8)
C1B C4B 1.526(9)
C2B C5B 1.519(8)
C3B C6B 1.528(9)

loop_
_geom_torsion_atom_site_label_1
_geom_torsion_atom_site_label_2
_geom_torsion_atom_site_label_3
_geom_torsion_atom_site_label_4
_geom_torsion
C21 S1 C11 C12 -2.4(6)
C21 S1 C11 C16 178.4(5)
C16 C11 C12 C13 2.4(9)
S1 C11 C12 C13 -176.9(5)
C11 C12 C13 C14 -0.9(9)
C12 C13 C14 C15 -1.0(9)
C12 C13 C14 O1 177.0(5)
C13 C14 C15 C16 1.5(9)
O1 C14 C15 C16 -176.4(6)
C14 C15 C16 C11 0.0(10)
C12 C11 C16 C15 -1.9(9)
S1 C11 C16 C15 177.4(5)
C11 S1 C21 C22 -98.3(5)
C11 S1 C21 C26 84.7(5)
C26 C21 C22 C23 -0.2(9)
S1 C21 C22 C23 -177.3(5)
C21 C22 C23 C24 -1.3(10)
C22 C23 C24 O2 -177.6(6)
C22 C23 C24 C25 1.2(10)
O2 C24 C25 C26 179.1(6)
C23 C24 C25 C26 0.4(9)
C24 C25 C26 C21 -1.9(9)
C22 C21 C26 C25 1.8(8)
S1 C21 C26 C25 178.8(4)
C3A N1 C1A C4A -59.5(12)
C2A N1 C1A C4A 59.6(12)
C3A N1 C2A C5A 58.0(11)
C1A N1 C2A C5A -60.4(11)
C1A N1 C3A C6A 60.2(12)
C2A N1 C3A C6A -58.4(12)
C5A N2 C4A C1A -56.9(12)
C6A N2 C4A C1A 60.2(12)
N1 C1A C4A N2 -1.9(14)
C6A N2 C5A C2A -56.7(11)
C4A N2 C5A C2A 56.9(11)
N1 C2A C5A N2 0.6(13)
C5A N2 C6A C3A 56.2(12)
C4A N2 C6A C3A -60.4(12)
N1 C3A C6A N2 1.9(15)
C2B N1 C1B C4B 56.7(12)
C3B N1 C1B C4B -57.5(12)
C1B N1 C2B C5B -56.6(12)
C3B N1 C2B C5B 55.8(12)
C2B N1 C3B C6B -56.4(12)
C1B N1 C3B C6B 56.1(12)
C5B N2 C4B C1B -59.7(11)
C6B N2 C4B C1B 61.8(11)
N1 C1B C4B N2 -1.1(14)
C4B N2 C5B C2B 59.7(11)
C6B N2 C5B C2B -59.8(11)
N1 C2B C5B N2 1.4(14)
C4B N2 C6B C3B -62.9(12)
C5B N2 C6B C3B 58.9(12)
N1 C3B C6B N2 1.3(15)
